data_4035348
loop_
_publ_author_name
'Sharma, Brijesh M.'
'Rathod, Jayant'
'Gonnade, Rajesh G.'
'Kumar, Pradeep'

_publ_section_title
;
 Harnessing Nucleophilicity of Allenol Ester with p-Quinone Methides via
 Gold Catalysis: Application to the Synthesis of Diarylmethine-Substituted
 Enones.
;
_journal_issue 16
_journal_name_full 'The Journal of organic chemistry'
_journal_page_first 9353
_journal_page_last 9363
_journal_paper_doi 10.1021/acs.joc.8b01294
_journal_volume 83
_journal_year 2018
_chemical_formula_moiety 'C36 H37 Cl O2'
_chemical_formula_sum 'C36 H37 Cl O2'
_chemical_formula_weight 537.10
_space_group_crystal_system triclinic
_space_group_IT_number 2
_space_group_name_Hall '-P 1'
_space_group_name_H-M_alt 'P -1'
_atom_sites_solution_hydrogens geom
_audit_creation_method SHELXL-2014/7
_cell_angle_alpha 81.911(2)
_cell_angle_beta 86.691(2)
_cell_angle_gamma 71.216(2)
_cell_formula_units_Z 2
_cell_length_a 9.9603(5)
_cell_length_b 12.4411(7)
_cell_length_c 12.4653(7)
_cell_measurement_reflns_used 9831
_cell_measurement_temperature 100(2)
_cell_measurement_theta_max 30.51
_cell_measurement_theta_min 2.16
_cell_volume 1447.72(14)
_computing_cell_refinement 'SAINT (Bruker, 2016)'
_computing_data_collection 'APEX3 (Bruker, 2016)'
_computing_data_reduction 'SAINT (Bruker, 2016)'
_computing_molecular_graphics 'Bruker SHELXTL'
_computing_publication_material 'Bruker SHELXTL'
_computing_structure_refinement 'SHELXL-2014/7 (Sheldrick, 2014)'
_computing_structure_solution 'SHELXS-97 (Sheldrick 2008)'
_diffrn_ambient_temperature 100(2)
_diffrn_detector 'Photon II CPAD Area Detector'
_diffrn_detector_area_resol_mean 7.39
_diffrn_measured_fraction_theta_full 0.950
_diffrn_measured_fraction_theta_max 0.969
_diffrn_measurement_device '\k-geometry diffractometer'
_diffrn_measurement_device_type 'Bruker D8 VENTURE Kappa Duo PHOTON II CPAD'
_diffrn_measurement_method '\f and \w scans'
_diffrn_radiation_monochromator 'multilayer mirrors'
_diffrn_radiation_type MoK\a
_diffrn_radiation_wavelength 0.71073
_diffrn_reflns_av_R_equivalents 0.0278
_diffrn_reflns_av_unetI/netI 0.0146
_diffrn_reflns_Laue_measured_fraction_full 0.950
_diffrn_reflns_Laue_measured_fraction_max 0.969
_diffrn_reflns_limit_h_max 14
_diffrn_reflns_limit_h_min -14
_diffrn_reflns_limit_k_max 17
_diffrn_reflns_limit_k_min -17
_diffrn_reflns_limit_l_max 17
_diffrn_reflns_limit_l_min -17
_diffrn_reflns_number 74746
_diffrn_reflns_point_group_measured_fraction_full 0.950
_diffrn_reflns_point_group_measured_fraction_max 0.969
_diffrn_reflns_theta_full 25.242
_diffrn_reflns_theta_max 30.539
_diffrn_reflns_theta_min 2.701
_diffrn_source 'micro-focus sealed tube'
_diffrn_source_type 'Incoatech I\mS HB'
_exptl_absorpt_coefficient_mu 0.163
_exptl_absorpt_correction_T_max 0.968
_exptl_absorpt_correction_T_min 0.938
_exptl_absorpt_correction_type multi-scan
_exptl_absorpt_process_details 'SADABS (BRUKER, 2016)'
_exptl_crystal_colour yellow
_exptl_crystal_density_diffrn 1.232
_exptl_crystal_description PLATE
_exptl_crystal_F_000 572
_exptl_crystal_size_max 0.400
_exptl_crystal_size_mid 0.320
_exptl_crystal_size_min 0.200
_refine_diff_density_max 0.435
_refine_diff_density_min -0.313
_refine_diff_density_rms 0.042
_refine_ls_extinction_method none
_refine_ls_goodness_of_fit_ref 1.023
_refine_ls_hydrogen_treatment constr
_refine_ls_matrix_type full
_refine_ls_number_parameters 359
_refine_ls_number_reflns 8578
_refine_ls_number_restraints 0
_refine_ls_restrained_S_all 1.023
_refine_ls_R_factor_all 0.0359
_refine_ls_R_factor_gt 0.0351
_refine_ls_shift/su_max 0.001
_refine_ls_shift/su_mean 0.000
_refine_ls_structure_factor_coef Fsqd
_refine_ls_weighting_details 'w=1/[\s^2^(Fo^2^)+(0.0434P)^2^+0.5945P] where P=(Fo^2^+2Fc^2^)/3'
_refine_ls_weighting_scheme calc
_refine_ls_wR_factor_gt 0.0936
_refine_ls_wR_factor_ref 0.0943
_reflns_Friedel_coverage 0.000
_reflns_number_gt 8317
_reflns_number_total 8578
_reflns_threshold_expression 'I > 2\s(I)'
_cod_data_source_file jo8b01294_si_001.cif
_cod_data_source_block mo_BMS_Cl_EZ
_cod_depositor_comments
;
The following automatic conversions were performed:

data item '_exptl_absorpt_correction_type' value 'MULTI-SCAN' was
changed to 'multi-scan' in accordance with the
/home/data/users/saulius/crontab/automatic-downloads/current/ACS/lib/dictionaries/cif_core.dic
dictionary named 'cif_core.dic' version 2.4.2 last updated on
2011-04-26.

Automatic conversion script
Id: cif_fix_values 6909 2019-04-08 15:41:33Z antanas 
;
_cod_database_code 4035348
_shelx_shelxl_version_number 2014/7
_shelx_space_group_comment
;
The symmetry employed for this shelxl refinement is uniquely defined
by the following loop, which should always be used as a source of
symmetry information in preference to the above space-group names.
They are only intended as comments.
;
_shelx_estimated_absorpt_t_min 0.938
_shelx_estimated_absorpt_t_max 0.968

loop_
_space_group_symop_operation_xyz
'x, y, z'
'-x, -y, -z'

loop_
_atom_site_label
_atom_site_type_symbol
_atom_site_fract_x
_atom_site_fract_y
_atom_site_fract_z
_atom_site_U_iso_or_equiv
_atom_site_adp_type
_atom_site_occupancy
_atom_site_site_symmetry_order
_atom_site_calc_flag
_atom_site_refinement_flags_posn
_atom_site_refinement_flags_adp
Cl1 Cl 0.40156(2) 0.04062(2) 0.25678(2) 0.02085(6) Uani 1 1 d . .
O1 O 0.04399(7) 0.47110(5) 0.88769(5) 0.01747(12) Uani 1 1 d . .
H1 H 0.0577 0.4257 0.9456 0.026 Uiso 1 1 calc R U
O2 O 0.62759(7) 0.45851(6) 0.67860(6) 0.02279(14) Uani 1 1 d . .
C1 C 0.36748(8) 0.36090(6) 0.66297(6) 0.01116(13) Uani 1 1 d . .
C2 C 0.25235(8) 0.45918(6) 0.63782(6) 0.01237(13) Uani 1 1 d . .
H2 H 0.2500 0.5031 0.5687 0.015 Uiso 1 1 calc R U
C3 C 0.14031(8) 0.49534(6) 0.71073(6) 0.01208(13) Uani 1 1 d . .
C4 C 0.14908(8) 0.42871(7) 0.81323(6) 0.01226(13) Uani 1 1 d . .
C5 C 0.25903(8) 0.32505(6) 0.83966(6) 0.01155(13) Uani 1 1 d . .
C6 C 0.36766(8) 0.29412(6) 0.76220(6) 0.01190(13) Uani 1 1 d . .
H6 H 0.4440 0.2252 0.7781 0.014 Uiso 1 1 calc R U
C7 C 0.26455(8) 0.25018(7) 0.94987(6) 0.01305(13) Uani 1 1 d . .
C8 C 0.38373(10) 0.13534(7) 0.95168(7) 0.01928(16) Uani 1 1 d . .
H8A H 0.3703 0.0955 0.8927 0.029 Uiso 1 1 calc R U
H8B H 0.3815 0.0882 1.0213 0.029 Uiso 1 1 calc R U
H8C H 0.4755 0.1490 0.9422 0.029 Uiso 1 1 calc R U
C9 C 0.29569(9) 0.31226(7) 1.03975(7) 0.01773(15) Uani 1 1 d . .
H9A H 0.3006 0.2643 1.1098 0.027 Uiso 1 1 calc R U
H9B H 0.2198 0.3853 1.0423 0.027 Uiso 1 1 calc R U
H9C H 0.3864 0.3266 1.0241 0.027 Uiso 1 1 calc R U
C10 C 0.12751(9) 0.21774(8) 0.97589(7) 0.01807(15) Uani 1 1 d . .
H10A H 0.1134 0.1744 0.9201 0.027 Uiso 1 1 calc R U
H10B H 0.0462 0.2876 0.9774 0.027 Uiso 1 1 calc R U
H10C H 0.1362 0.1707 1.0467 0.027 Uiso 1 1 calc R U
C11 C 0.01386(8) 0.60314(7) 0.68029(6) 0.01389(14) Uani 1 1 d . .
C12 C 0.02626(10) 0.65734(8) 0.56353(7) 0.02069(17) Uani 1 1 d . .
H12A H 0.1118 0.6806 0.5556 0.031 Uiso 1 1 calc R U
H12B H -0.0573 0.7246 0.5465 0.031 Uiso 1 1 calc R U
H12C H 0.0322 0.6015 0.5138 0.031 Uiso 1 1 calc R U
C13 C 0.00666(10) 0.69405(7) 0.75405(7) 0.02054(16) Uani 1 1 d . .
H13A H -0.0050 0.6635 0.8296 0.031 Uiso 1 1 calc R U
H13B H -0.0741 0.7626 0.7335 0.031 Uiso 1 1 calc R U
H13C H 0.0945 0.7140 0.7460 0.031 Uiso 1 1 calc R U
C14 C -0.12454(9) 0.57240(8) 0.68868(7) 0.01963(16) Uani 1 1 d . .
H14A H -0.1193 0.5167 0.6390 0.029 Uiso 1 1 calc R U
H14B H -0.2048 0.6417 0.6693 0.029 Uiso 1 1 calc R U
H14C H -0.1376 0.5392 0.7631 0.029 Uiso 1 1 calc R U
C15 C 0.48858(8) 0.32965(6) 0.58081(6) 0.01113(13) Uani 1 1 d . .
H15 H 0.4893 0.4037 0.5378 0.013 Uiso 1 1 calc R U
C16 C 0.46501(8) 0.25757(6) 0.49957(6) 0.01142(13) Uani 1 1 d . .
C17 C 0.39247(8) 0.17879(7) 0.52829(6) 0.01407(14) Uani 1 1 d . .
H17 H 0.3567 0.1701 0.6002 0.017 Uiso 1 1 calc R U
C18 C 0.37129(9) 0.11247(7) 0.45386(7) 0.01531(14) Uani 1 1 d . .
H18 H 0.3210 0.0594 0.4742 0.018 Uiso 1 1 calc R U
C19 C 0.42500(8) 0.12541(7) 0.34948(6) 0.01437(14) Uani 1 1 d . .
C20 C 0.49697(9) 0.20366(7) 0.31774(6) 0.01547(14) Uani 1 1 d . .
H20 H 0.5325 0.2120 0.2457 0.019 Uiso 1 1 calc R U
C21 C 0.51620(8) 0.26968(7) 0.39321(6) 0.01405(14) Uani 1 1 d . .
H21 H 0.5648 0.3238 0.3722 0.017 Uiso 1 1 calc R U
C22 C 0.63292(8) 0.27945(6) 0.63614(6) 0.01176(13) Uani 1 1 d . .
C23 C 0.65073(8) 0.35751(7) 0.71282(7) 0.01459(14) Uani 1 1 d . .
C24 C 0.68592(9) 0.31498(8) 0.82978(7) 0.01713(15) Uani 1 1 d . .
C25 C 0.68092(11) 0.39612(10) 0.89837(8) 0.02554(19) Uani 1 1 d . .
H25 H 0.6562 0.4749 0.8702 0.031 Uiso 1 1 calc R U
C26 C 0.71209(13) 0.36176(12) 1.00767(9) 0.0341(3) Uani 1 1 d . .
H26 H 0.7078 0.4172 1.0541 0.041 Uiso 1 1 calc R U
C27 C 0.74932(13) 0.24691(12) 1.04889(8) 0.0343(3) Uani 1 1 d . .
H27 H 0.7715 0.2237 1.1234 0.041 Uiso 1 1 calc R U
C28 C 0.75441(11) 0.16557(10) 0.98169(8) 0.0281(2) Uani 1 1 d . .
H28 H 0.7802 0.0868 1.0101 0.034 Uiso 1 1 calc R U
C29 C 0.72154(10) 0.19980(8) 0.87245(7) 0.02013(16) Uani 1 1 d . .
H29 H 0.7234 0.1443 0.8268 0.024 Uiso 1 1 calc R U
C30 C 0.73351(8) 0.18532(7) 0.60915(6) 0.01287(13) Uani 1 1 d . .
H30 H 0.7043 0.1441 0.5615 0.015 Uiso 1 1 calc R U
C31 C 0.88249(8) 0.13701(7) 0.64286(6) 0.01311(14) Uani 1 1 d . .
C32 C 0.95917(8) 0.20307(7) 0.67572(6) 0.01484(14) Uani 1 1 d . .
H32 H 0.9136 0.2824 0.6793 0.018 Uiso 1 1 calc R U
C33 C 1.10093(9) 0.15400(8) 0.70317(7) 0.01846(16) Uani 1 1 d . .
H33 H 1.1515 0.1998 0.7256 0.022 Uiso 1 1 calc R U
C34 C 1.16935(9) 0.03832(8) 0.69812(8) 0.02146(17) Uani 1 1 d . .
H34 H 1.2661 0.0048 0.7178 0.026 Uiso 1 1 calc R U
C35 C 1.09559(9) -0.02817(8) 0.66410(8) 0.02257(18) Uani 1 1 d . .
H35 H 1.1422 -0.1072 0.6598 0.027 Uiso 1 1 calc R U
C36 C 0.95342(9) 0.02091(7) 0.63635(7) 0.01821(16) Uani 1 1 d . .
H36 H 0.9038 -0.0250 0.6127 0.022 Uiso 1 1 calc R U

loop_
_atom_site_aniso_label
_atom_site_aniso_U_11
_atom_site_aniso_U_22
_atom_site_aniso_U_33
_atom_site_aniso_U_23
_atom_site_aniso_U_13
_atom_site_aniso_U_12
Cl1 0.02909(11) 0.01892(10) 0.01477(9) -0.00572(7) -0.00286(7) -0.00603(8)
O1 0.0162(3) 0.0174(3) 0.0127(3) -0.0007(2) 0.0047(2) 0.0018(2)
O2 0.0241(3) 0.0146(3) 0.0308(4) -0.0034(2) -0.0064(3) -0.0065(2)
C1 0.0098(3) 0.0121(3) 0.0113(3) -0.0024(2) 0.0006(2) -0.0028(2)
C2 0.0115(3) 0.0129(3) 0.0114(3) -0.0009(2) -0.0002(2) -0.0024(2)
C3 0.0107(3) 0.0118(3) 0.0124(3) -0.0015(2) -0.0005(2) -0.0015(2)
C4 0.0108(3) 0.0130(3) 0.0118(3) -0.0029(2) 0.0015(2) -0.0018(2)
C5 0.0116(3) 0.0114(3) 0.0109(3) -0.0015(2) 0.0001(2) -0.0027(2)
C6 0.0111(3) 0.0115(3) 0.0123(3) -0.0019(2) 0.0000(2) -0.0023(2)
C7 0.0140(3) 0.0125(3) 0.0108(3) -0.0008(2) 0.0010(2) -0.0021(3)
C8 0.0211(4) 0.0138(3) 0.0162(4) 0.0016(3) 0.0037(3) 0.0015(3)
C9 0.0202(4) 0.0188(4) 0.0133(3) -0.0027(3) -0.0024(3) -0.0044(3)
C10 0.0193(4) 0.0198(4) 0.0157(3) -0.0011(3) 0.0032(3) -0.0081(3)
C11 0.0120(3) 0.0130(3) 0.0134(3) -0.0006(3) -0.0003(2) 0.0001(3)
C12 0.0185(4) 0.0198(4) 0.0158(4) 0.0036(3) 0.0002(3) 0.0023(3)
C13 0.0250(4) 0.0136(3) 0.0207(4) -0.0038(3) 0.0001(3) -0.0024(3)
C14 0.0119(3) 0.0227(4) 0.0219(4) -0.0021(3) -0.0015(3) -0.0023(3)
C15 0.0097(3) 0.0118(3) 0.0111(3) -0.0013(2) 0.0007(2) -0.0025(2)
C16 0.0092(3) 0.0123(3) 0.0110(3) -0.0009(2) -0.0006(2) -0.0011(2)
C17 0.0147(3) 0.0157(3) 0.0118(3) -0.0018(3) 0.0012(2) -0.0051(3)
C18 0.0164(3) 0.0152(3) 0.0147(3) -0.0022(3) -0.0003(3) -0.0054(3)
C19 0.0146(3) 0.0139(3) 0.0124(3) -0.0033(2) -0.0025(3) -0.0005(3)
C20 0.0150(3) 0.0178(3) 0.0112(3) -0.0015(3) 0.0009(3) -0.0022(3)
C21 0.0124(3) 0.0162(3) 0.0122(3) -0.0005(3) 0.0008(2) -0.0034(3)
C22 0.0105(3) 0.0129(3) 0.0122(3) -0.0010(2) 0.0000(2) -0.0043(2)
C23 0.0110(3) 0.0160(3) 0.0177(3) -0.0049(3) 0.0001(3) -0.0046(3)
C24 0.0140(3) 0.0245(4) 0.0158(3) -0.0066(3) 0.0014(3) -0.0088(3)
C25 0.0262(4) 0.0345(5) 0.0232(4) -0.0140(4) 0.0043(3) -0.0160(4)
C26 0.0380(6) 0.0562(7) 0.0214(5) -0.0181(5) 0.0045(4) -0.0285(5)
C27 0.0348(5) 0.0639(8) 0.0150(4) -0.0052(4) -0.0009(4) -0.0307(5)
C28 0.0267(5) 0.0428(6) 0.0181(4) 0.0029(4) -0.0034(3) -0.0179(4)
C29 0.0190(4) 0.0276(4) 0.0155(4) -0.0020(3) -0.0003(3) -0.0102(3)
C30 0.0108(3) 0.0140(3) 0.0140(3) -0.0019(2) -0.0009(2) -0.0039(3)
C31 0.0105(3) 0.0149(3) 0.0133(3) -0.0013(2) -0.0002(2) -0.0034(3)
C32 0.0124(3) 0.0177(3) 0.0151(3) -0.0032(3) 0.0012(3) -0.0054(3)
C33 0.0126(3) 0.0275(4) 0.0171(4) -0.0042(3) 0.0002(3) -0.0085(3)
C34 0.0110(3) 0.0270(4) 0.0231(4) 0.0011(3) -0.0022(3) -0.0031(3)
C35 0.0143(4) 0.0173(4) 0.0319(5) 0.0005(3) -0.0013(3) -0.0005(3)
C36 0.0131(3) 0.0154(3) 0.0253(4) -0.0028(3) -0.0009(3) -0.0032(3)

loop_
_atom_type_symbol
_atom_type_description
_atom_type_scat_dispersion_real
_atom_type_scat_dispersion_imag
_atom_type_scat_source
C C 0.0033 0.0016 'International Tables Vol C Tables 4.2.6.8 and 6.1.1.4'
H H 0.0000 0.0000 'International Tables Vol C Tables 4.2.6.8 and 6.1.1.4'
Cl Cl 0.1484 0.1585 'International Tables Vol C Tables 4.2.6.8 and 6.1.1.4'
O O 0.0106 0.0060 'International Tables Vol C Tables 4.2.6.8 and 6.1.1.4'

loop_
_geom_angle_atom_site_label_1
_geom_angle_atom_site_label_2
_geom_angle_atom_site_label_3
_geom_angle
C4 O1 H1 109.5
C6 C1 C2 118.75(7)
C6 C1 C15 122.14(7)
C2 C1 C15 119.11(7)
C1 C2 C3 122.21(7)
C1 C2 H2 118.9
C3 C2 H2 118.9
C2 C3 C4 117.11(7)
C2 C3 C11 121.08(7)
C4 C3 C11 121.81(7)
O1 C4 C5 121.13(7)
O1 C4 C3 116.35(7)
C5 C4 C3 122.51(7)
C6 C5 C4 116.94(7)
C6 C5 C7 120.76(7)
C4 C5 C7 122.26(7)
C1 C6 C5 122.23(7)
C1 C6 H6 118.9
C5 C6 H6 118.9
C8 C7 C5 111.36(6)
C8 C7 C9 107.26(7)
C5 C7 C9 109.34(6)
C8 C7 C10 104.85(7)
C5 C7 C10 112.71(6)
C9 C7 C10 111.13(7)
C7 C8 H8A 109.5
C7 C8 H8B 109.5
H8A C8 H8B 109.5
C7 C8 H8C 109.5
H8A C8 H8C 109.5
H8B C8 H8C 109.5
C7 C9 H9A 109.5
C7 C9 H9B 109.5
H9A C9 H9B 109.5
C7 C9 H9C 109.5
H9A C9 H9C 109.5
H9B C9 H9C 109.5
C7 C10 H10A 109.5
C7 C10 H10B 109.5
H10A C10 H10B 109.5
C7 C10 H10C 109.5
H10A C10 H10C 109.5
H10B C10 H10C 109.5
C12 C11 C3 111.83(6)
C12 C11 C13 106.96(7)
C3 C11 C13 110.26(7)
C12 C11 C14 107.03(7)
C3 C11 C14 109.96(7)
C13 C11 C14 110.73(7)
C11 C12 H12A 109.5
C11 C12 H12B 109.5
H12A C12 H12B 109.5
C11 C12 H12C 109.5
H12A C12 H12C 109.5
H12B C12 H12C 109.5
C11 C13 H13A 109.5
C11 C13 H13B 109.5
H13A C13 H13B 109.5
C11 C13 H13C 109.5
H13A C13 H13C 109.5
H13B C13 H13C 109.5
C11 C14 H14A 109.5
C11 C14 H14B 109.5
H14A C14 H14B 109.5
C11 C14 H14C 109.5
H14A C14 H14C 109.5
H14B C14 H14C 109.5
C16 C15 C1 113.22(6)
C16 C15 C22 113.72(6)
C1 C15 C22 111.70(6)
C16 C15 H15 105.8
C1 C15 H15 105.8
C22 C15 H15 105.8
C17 C16 C21 118.54(7)
C17 C16 C15 121.39(7)
C21 C16 C15 120.06(7)
C18 C17 C16 121.37(7)
C18 C17 H17 119.3
C16 C17 H17 119.3
C19 C18 C17 118.68(7)
C19 C18 H18 120.7
C17 C18 H18 120.7
C18 C19 C20 121.55(7)
C18 C19 Cl1 118.82(6)
C20 C19 Cl1 119.64(6)
C19 C20 C21 118.85(7)
C19 C20 H20 120.6
C21 C20 H20 120.6
C20 C21 C16 121.00(7)
C20 C21 H21 119.5
C16 C21 H21 119.5
C30 C22 C23 125.79(7)
C30 C22 C15 123.10(7)
C23 C22 C15 110.71(6)
O2 C23 C24 120.35(8)
O2 C23 C22 118.01(7)
C24 C23 C22 121.50(7)
C29 C24 C25 119.23(9)
C29 C24 C23 123.13(8)
C25 C24 C23 117.64(8)
C26 C25 C24 120.20(10)
C26 C25 H25 119.9
C24 C25 H25 119.9
C27 C26 C25 120.09(10)
C27 C26 H26 120.0
C25 C26 H26 120.0
C26 C27 C28 120.25(10)
C26 C27 H27 119.9
C28 C27 H27 119.9
C27 C28 C29 119.83(11)
C27 C28 H28 120.1
C29 C28 H28 120.1
C28 C29 C24 120.39(9)
C28 C29 H29 119.8
C24 C29 H29 119.8
C22 C30 C31 129.23(7)
C22 C30 H30 115.4
C31 C30 H30 115.4
C36 C31 C32 118.26(7)
C36 C31 C30 118.62(7)
C32 C31 C30 123.04(7)
C33 C32 C31 120.73(8)
C33 C32 H32 119.6
C31 C32 H32 119.6
C32 C33 C34 120.41(8)
C32 C33 H33 119.8
C34 C33 H33 119.8
C33 C34 C35 119.66(8)
C33 C34 H34 120.2
C35 C34 H34 120.2
C34 C35 C36 120.03(8)
C34 C35 H35 120.0
C36 C35 H35 120.0
C35 C36 C31 120.89(8)
C35 C36 H36 119.6
C31 C36 H36 119.6

loop_
_geom_bond_atom_site_label_1
_geom_bond_atom_site_label_2
_geom_bond_distance
Cl1 C19 1.7422(8)
O1 C4 1.3804(9)
O1 H1 0.8400
O2 C23 1.2198(10)
C1 C6 1.3895(10)
C1 C2 1.3925(10)
C1 C15 1.5238(10)
C2 C3 1.3958(10)
C2 H2 0.9500
C3 C4 1.4126(10)
C3 C11 1.5340(11)
C4 C5 1.4084(10)
C5 C6 1.4024(10)
C5 C7 1.5407(11)
C6 H6 0.9500
C7 C8 1.5338(11)
C7 C9 1.5447(11)
C7 C10 1.5485(12)
C8 H8A 0.9800
C8 H8B 0.9800
C8 H8C 0.9800
C9 H9A 0.9800
C9 H9B 0.9800
C9 H9C 0.9800
C10 H10A 0.9800
C10 H10B 0.9800
C10 H10C 0.9800
C11 C12 1.5314(11)
C11 C13 1.5371(12)
C11 C14 1.5392(12)
C12 H12A 0.9800
C12 H12B 0.9800
C12 H12C 0.9800
C13 H13A 0.9800
C13 H13B 0.9800
C13 H13C 0.9800
C14 H14A 0.9800
C14 H14B 0.9800
C14 H14C 0.9800
C15 C16 1.5177(10)
C15 C22 1.5322(10)
C15 H15 1.0000
C16 C17 1.3922(11)
C16 C21 1.3984(10)
C17 C18 1.3914(11)
C17 H17 0.9500
C18 C19 1.3861(11)
C18 H18 0.9500
C19 C20 1.3880(12)
C20 C21 1.3914(11)
C20 H20 0.9500
C21 H21 0.9500
C22 C30 1.3435(10)
C22 C23 1.5099(11)
C23 C24 1.5004(12)
C24 C29 1.3936(13)
C24 C25 1.3993(12)
C25 C26 1.3911(15)
C25 H25 0.9500
C26 C27 1.3846(19)
C26 H26 0.9500
C27 C28 1.3889(16)
C27 H27 0.9500
C28 C29 1.3933(13)
C28 H28 0.9500
C29 H29 0.9500
C30 C31 1.4718(10)
C30 H30 0.9500
C31 C36 1.4005(11)
C31 C32 1.4007(11)
C32 C33 1.3875(11)
C32 H32 0.9500
C33 C34 1.3888(13)
C33 H33 0.9500
C34 C35 1.3892(14)
C34 H34 0.9500
C35 C36 1.3922(12)
C35 H35 0.9500
C36 H36 0.9500

loop_
_geom_torsion_atom_site_label_1
_geom_torsion_atom_site_label_2
_geom_torsion_atom_site_label_3
_geom_torsion_atom_site_label_4
_geom_torsion
C6 C1 C2 C3 2.81(12)
C15 C1 C2 C3 -177.54(7)
C1 C2 C3 C4 1.03(11)
C1 C2 C3 C11 -179.20(7)
C2 C3 C4 O1 174.41(7)
C11 C3 C4 O1 -5.37(11)
C2 C3 C4 C5 -5.02(11)
C11 C3 C4 C5 175.20(7)
O1 C4 C5 C6 -174.48(7)
C3 C4 C5 C6 4.92(11)
O1 C4 C5 C7 3.27(12)
C3 C4 C5 C7 -177.33(7)
C2 C1 C6 C5 -2.91(11)
C15 C1 C6 C5 177.45(7)
C4 C5 C6 C1 -0.84(11)
C7 C5 C6 C1 -178.62(7)
C6 C5 C7 C8 -9.80(10)
C4 C5 C7 C8 172.53(7)
C6 C5 C7 C9 108.55(8)
C4 C5 C7 C9 -69.11(9)
C6 C5 C7 C10 -127.32(8)
C4 C5 C7 C10 55.01(10)
C2 C3 C11 C12 2.56(11)
C4 C3 C11 C12 -177.67(7)
C2 C3 C11 C13 -116.30(8)
C4 C3 C11 C13 63.46(10)
C2 C3 C11 C14 121.32(8)
C4 C3 C11 C14 -58.92(10)
C6 C1 C15 C16 92.03(8)
C2 C1 C15 C16 -87.61(8)
C6 C1 C15 C22 -37.89(10)
C2 C1 C15 C22 142.47(7)
C1 C15 C16 C17 -33.15(10)
C22 C15 C16 C17 95.75(8)
C1 C15 C16 C21 146.68(7)
C22 C15 C16 C21 -84.42(8)
C21 C16 C17 C18 0.38(12)
C15 C16 C17 C18 -179.79(7)
C16 C17 C18 C19 0.47(12)
C17 C18 C19 C20 -0.93(12)
C17 C18 C19 Cl1 178.82(6)
C18 C19 C20 C21 0.52(12)
Cl1 C19 C20 C21 -179.23(6)
C19 C20 C21 C16 0.36(12)
C17 C16 C21 C20 -0.80(11)
C15 C16 C21 C20 179.36(7)
C16 C15 C22 C30 4.96(10)
C1 C15 C22 C30 134.62(8)
C16 C15 C22 C23 178.10(6)
C1 C15 C22 C23 -52.24(8)
C30 C22 C23 O2 122.23(9)
C15 C22 C23 O2 -50.69(10)
C30 C22 C23 C24 -61.95(11)
C15 C22 C23 C24 125.14(7)
O2 C23 C24 C29 -176.12(8)
C22 C23 C24 C29 8.16(12)
O2 C23 C24 C25 4.51(12)
C22 C23 C24 C25 -171.22(8)
C29 C24 C25 C26 0.40(14)
C23 C24 C25 C26 179.80(9)
C24 C25 C26 C27 0.52(16)
C25 C26 C27 C28 -0.64(17)
C26 C27 C28 C29 -0.17(16)
C27 C28 C29 C24 1.10(15)
C25 C24 C29 C28 -1.21(13)
C23 C24 C29 C28 179.42(8)
C23 C22 C30 C31 -1.95(13)
C15 C22 C30 C31 170.13(7)
C22 C30 C31 C36 158.18(9)
C22 C30 C31 C32 -25.35(13)
C36 C31 C32 C33 -1.29(12)
C30 C31 C32 C33 -177.76(8)
C31 C32 C33 C34 0.23(13)
C32 C33 C34 C35 0.77(14)
C33 C34 C35 C36 -0.66(14)
C34 C35 C36 C31 -0.43(14)
C32 C31 C36 C35 1.39(13)
C30 C31 C36 C35 178.03(8)
